data_2230239
loop_
_publ_author_name
'Keng, Thy Chun'
'Lo, Kong Mun'
'Ng, Seik Weng'

_publ_section_title
;
 Tetrachloridobis(dibenzyl sulfoxide-\k<i>O</i>)tin(IV)
;
_journal_coeditor_code BT5525
_journal_issue 6
_journal_name_full 'Acta Crystallographica Section E'
_journal_page_first m660
_journal_paper_doi 10.1107/S1600536811015704
_journal_volume 67
_journal_year 2011
_chemical_formula_iupac '[Sn Cl4 (C14 H14 O S)2]'
_chemical_formula_moiety 'C28 H28 Cl4 O2 S2 Sn'
_chemical_formula_sum 'C28 H28 Cl4 O2 S2 Sn'
_chemical_formula_weight 721.11
_chemical_name_systematic
;
Tetrachloridobis(dibenzyl sulfoxide-\k<i>O</i>)tin(IV)
;
_space_group_IT_number 2
_symmetry_cell_setting triclinic
_symmetry_space_group_name_Hall '-P 1'
_symmetry_space_group_name_H-M 'P -1'
_atom_sites_solution_hydrogens geom
_atom_sites_solution_primary direct
_atom_sites_solution_secondary difmap
_audit_creation_method SHELXL-97
_cell_angle_alpha 80.8623(6)
_cell_angle_beta 87.8310(5)
_cell_angle_gamma 61.4279(6)
_cell_formula_units_Z 2
_cell_length_a 10.79820(10)
_cell_length_b 11.14690(10)
_cell_length_c 14.9456(2)
_cell_measurement_reflns_used 9933
_cell_measurement_temperature 100(2)
_cell_measurement_theta_max 28.32
_cell_measurement_theta_min 2.33
_cell_volume 1558.31(3)
_computing_cell_refinement 'SAINT (Bruker, 2009)'
_computing_data_collection 'APEX2 (Bruker, 2009)'
_computing_data_reduction 'SAINT (Bruker, 2009)'
_computing_molecular_graphics 'X-SEED (Barbour, 2001)'
_computing_publication_material 'publCIF (Westrip, 2010)'
_computing_structure_refinement 'SHELXL97 (Sheldrick, 2008)'
_computing_structure_solution 'SHELXS97 (Sheldrick, 2008)'
_diffrn_ambient_temperature 100(2)
_diffrn_measured_fraction_theta_full 0.997
_diffrn_measured_fraction_theta_max 0.997
_diffrn_measurement_device_type 'Bruker SMART APEX'
_diffrn_measurement_method \w
_diffrn_radiation_monochromator graphite
_diffrn_radiation_source 'fine-focus sealed tube'
_diffrn_radiation_type MoK\a
_diffrn_radiation_wavelength 0.71073
_diffrn_reflns_av_R_equivalents 0.0186
_diffrn_reflns_av_sigmaI/netI 0.0263
_diffrn_reflns_limit_h_max 14
_diffrn_reflns_limit_h_min -14
_diffrn_reflns_limit_k_max 14
_diffrn_reflns_limit_k_min -14
_diffrn_reflns_limit_l_max 19
_diffrn_reflns_limit_l_min -19
_diffrn_reflns_number 14537
_diffrn_reflns_theta_full 27.50
_diffrn_reflns_theta_max 27.50
_diffrn_reflns_theta_min 1.38
_diffrn_standards_decay_% 0
_diffrn_standards_interval_count 0
_diffrn_standards_interval_time 0
_diffrn_standards_number 0
_exptl_absorpt_coefficient_mu 1.321
_exptl_absorpt_correction_T_max 0.6927
_exptl_absorpt_correction_T_min 0.6927
_exptl_absorpt_correction_type multi-scan
_exptl_absorpt_process_details '(SADABS; Sheldrick, 1996)'
_exptl_crystal_colour Colorless
_exptl_crystal_density_diffrn 1.537
_exptl_crystal_density_method 'not measured'
_exptl_crystal_description Cuboic
_exptl_crystal_F_000 724
_exptl_crystal_size_max 0.30
_exptl_crystal_size_mid 0.30
_exptl_crystal_size_min 0.30
_refine_diff_density_max 0.829
_refine_diff_density_min -1.024
_refine_ls_extinction_method none
_refine_ls_goodness_of_fit_ref 1.049
_refine_ls_hydrogen_treatment constr
_refine_ls_matrix_type full
_refine_ls_number_parameters 334
_refine_ls_number_reflns 7139
_refine_ls_number_restraints 0
_refine_ls_restrained_S_all 1.049
_refine_ls_R_factor_all 0.0309
_refine_ls_R_factor_gt 0.0276
_refine_ls_shift/su_max 0.001
_refine_ls_shift/su_mean 0.001
_refine_ls_structure_factor_coef Fsqd
_refine_ls_weighting_details 'calc w=1/[\s^2^(Fo^2^)+(0.0353P)^2^+1.7363P] where P=(Fo^2^+2Fc^2^)/3'
_refine_ls_weighting_scheme calc
_refine_ls_wR_factor_gt 0.0707
_refine_ls_wR_factor_ref 0.0732
_reflns_number_gt 6609
_reflns_number_total 7139
_reflns_threshold_expression I>2\s(I)
_cod_data_source_file bt5525.cif
_cod_data_source_block I
_cod_database_code 2230239
_cod_database_fobs_code 2230239

loop_
_symmetry_equiv_pos_as_xyz
'x, y, z'
'-x, -y, -z'

loop_
_atom_site_type_symbol
_atom_site_label
_atom_site_fract_x
_atom_site_fract_y
_atom_site_fract_z
_atom_site_U_iso_or_equiv
_atom_site_adp_type
_atom_site_calc_flag
_atom_site_refinement_flags
_atom_site_occupancy
_atom_site_symmetry_multiplicity
_atom_site_disorder_assembly
_atom_site_disorder_group
Sn Sn1 0.596648(15) 0.444875(15) 0.252840(10) 0.01653(5) Uani d . 1 1 . .
Cl Cl1 0.38718(6) 0.50368(6) 0.34078(4) 0.02255(12) Uani d . 1 1 . .
Cl Cl2 0.73128(6) 0.23980(6) 0.35805(4) 0.02240(12) Uani d . 1 1 . .
Cl Cl3 0.79172(6) 0.41742(6) 0.16256(4) 0.02173(11) Uani d . 1 1 . .
Cl Cl4 0.51422(7) 0.34402(7) 0.15481(4) 0.02784(13) Uani d . 1 1 . .
S S1 0.46614(6) 0.65868(6) 0.06715(4) 0.01692(11) Uani d . 1 1 . .
S S2 0.63003(5) 0.55337(5) 0.43151(4) 0.01626(11) Uani d . 1 1 . .
O O1 0.47446(16) 0.64050(16) 0.17213(10) 0.0186(3) Uani d . 1 1 . .
O O2 0.63931(16) 0.56674(16) 0.32657(10) 0.0180(3) Uani d . 1 1 . .
C C1 0.4837(2) 0.8131(2) 0.03527(16) 0.0220(5) Uani d . 1 1 . .
H H1A 0.4505 0.8534 -0.0287 0.026 Uiso calc R 1 1 . .
H H1B 0.4254 0.8828 0.0739 0.026 Uiso calc R 1 1 . .
C C2 0.6361(2) 0.7760(2) 0.04695(17) 0.0230(5) Uani d . 1 1 . .
C C3 0.7306(3) 0.7160(3) -0.01962(17) 0.0261(5) Uani d . 1 1 . .
H H3 0.6970 0.7040 -0.0736 0.031 Uiso calc R 1 1 . .
C C4 0.8721(3) 0.6743(3) -0.0072(2) 0.0336(6) Uani d . 1 1 . .
H H4 0.9359 0.6332 -0.0524 0.040 Uiso calc R 1 1 . .
C C5 0.9213(3) 0.6923(3) 0.0710(2) 0.0390(7) Uani d . 1 1 . .
H H5 1.0188 0.6634 0.0795 0.047 Uiso calc R 1 1 . .
C C6 0.8287(3) 0.7522(3) 0.1369(2) 0.0375(6) Uani d . 1 1 . .
H H6 0.8627 0.7655 0.1903 0.045 Uiso calc R 1 1 . .
C C7 0.6863(3) 0.7931(3) 0.12542(19) 0.0294(5) Uani d . 1 1 . .
H H7 0.6232 0.8328 0.1713 0.035 Uiso calc R 1 1 . .
C C8 0.2791(2) 0.7253(3) 0.04071(16) 0.0219(5) Uani d . 1 1 . .
H H8A 0.2587 0.7669 -0.0242 0.026 Uiso calc R 1 1 . .
H H8B 0.2580 0.6471 0.0502 0.026 Uiso calc R 1 1 . .
C C9 0.1836(2) 0.8315(2) 0.09659(16) 0.0211(5) Uani d . 1 1 . .
C C10 0.1443(2) 0.7906(3) 0.18065(17) 0.0250(5) Uani d . 1 1 . .
H H10 0.1788 0.6949 0.2027 0.030 Uiso calc R 1 1 . .
C C11 0.0553(3) 0.8881(3) 0.23263(18) 0.0307(6) Uani d . 1 1 . .
H H11 0.0295 0.8589 0.2902 0.037 Uiso calc R 1 1 . .
C C12 0.0036(3) 1.0280(3) 0.2011(2) 0.0334(6) Uani d . 1 1 . .
H H12 -0.0575 1.0948 0.2367 0.040 Uiso calc R 1 1 . .
C C13 0.0418(3) 1.0697(3) 0.1173(2) 0.0305(6) Uani d . 1 1 . .
H H13 0.0064 1.1655 0.0954 0.037 Uiso calc R 1 1 . .
C C14 0.1313(3) 0.9726(3) 0.06500(18) 0.0258(5) Uani d . 1 1 . .
H H14 0.1572 1.0022 0.0076 0.031 Uiso calc R 1 1 . .
C C15 0.7840(2) 0.5654(2) 0.46182(16) 0.0207(4) Uani d . 1 1 . .
H H15A 0.7877 0.6433 0.4219 0.025 Uiso calc R 1 1 . .
H H15B 0.7804 0.5812 0.5254 0.025 Uiso calc R 1 1 . .
C C16 0.9120(2) 0.4305(3) 0.45052(17) 0.0224(5) Uani d . 1 1 . .
C C17 0.9583(3) 0.3185(3) 0.52021(19) 0.0289(5) Uani d . 1 1 . .
H H17 0.9121 0.3281 0.5760 0.035 Uiso calc R 1 1 . .
C C18 1.0721(3) 0.1923(3) 0.5085(2) 0.0358(6) Uani d . 1 1 . .
H H18 1.1032 0.1156 0.5562 0.043 Uiso calc R 1 1 . .
C C19 1.1403(3) 0.1780(3) 0.4276(2) 0.0377(7) Uani d . 1 1 . .
H H19 1.2188 0.0918 0.4200 0.045 Uiso calc R 1 1 . .
C C20 1.0945(3) 0.2887(3) 0.3583(2) 0.0397(7) Uani d . 1 1 . .
H H20 1.1411 0.2786 0.3026 0.048 Uiso calc R 1 1 . .
C C21 0.9800(3) 0.4155(3) 0.36924(18) 0.0302(6) Uani d . 1 1 . .
H H21 0.9485 0.4916 0.3211 0.036 Uiso calc R 1 1 . .
C C22 0.4876(2) 0.7197(2) 0.45106(16) 0.0209(4) Uani d . 1 1 . .
H H22A 0.3974 0.7174 0.4483 0.025 Uiso calc R 1 1 . .
H H22B 0.5011 0.7332 0.5132 0.025 Uiso calc R 1 1 . .
C C23 0.4757(2) 0.8415(2) 0.38565(16) 0.0190(4) Uani d . 1 1 . .
C C24 0.3880(2) 0.8883(2) 0.30771(16) 0.0227(5) Uani d . 1 1 . .
H H24 0.3403 0.8397 0.2948 0.027 Uiso calc R 1 1 . .
C C25 0.3701(3) 1.0057(3) 0.24878(18) 0.0310(6) Uani d . 1 1 . .
H H25 0.3087 1.0385 0.1964 0.037 Uiso calc R 1 1 . .
C C26 0.4414(3) 1.0743(3) 0.2664(2) 0.0361(6) Uani d . 1 1 . .
H H26 0.4290 1.1543 0.2258 0.043 Uiso calc R 1 1 . .
C C27 0.5305(3) 1.0283(3) 0.3421(2) 0.0373(7) Uani d . 1 1 . .
H H27 0.5805 1.0756 0.3531 0.045 Uiso calc R 1 1 . .
C C28 0.5472(3) 0.9122(3) 0.40263(19) 0.0281(5) Uani d . 1 1 . .
H H28 0.6073 0.8812 0.4555 0.034 Uiso calc R 1 1 . .

loop_
_atom_site_aniso_label
_atom_site_aniso_U_11
_atom_site_aniso_U_22
_atom_site_aniso_U_33
_atom_site_aniso_U_12
_atom_site_aniso_U_13
_atom_site_aniso_U_23
Sn1 0.01704(8) 0.01775(8) 0.01609(8) -0.00884(6) 0.00230(5) -0.00479(6)
Cl1 0.0173(2) 0.0304(3) 0.0187(2) -0.0110(2) 0.00222(19) -0.0022(2)
Cl2 0.0230(3) 0.0175(2) 0.0230(3) -0.0069(2) 0.0030(2) -0.0033(2)
Cl3 0.0194(3) 0.0212(3) 0.0227(3) -0.0080(2) 0.0060(2) -0.0054(2)
Cl4 0.0408(3) 0.0343(3) 0.0217(3) -0.0275(3) 0.0037(2) -0.0089(2)
S1 0.0149(2) 0.0185(3) 0.0168(2) -0.0072(2) 0.00010(18) -0.00387(19)
S2 0.0157(2) 0.0143(2) 0.0170(2) -0.0053(2) 0.00029(18) -0.00397(19)
O1 0.0186(8) 0.0201(8) 0.0166(7) -0.0080(6) 0.0013(6) -0.0057(6)
O2 0.0187(8) 0.0192(8) 0.0167(7) -0.0091(6) 0.0022(6) -0.0050(6)
C1 0.0229(11) 0.0199(11) 0.0238(11) -0.0110(9) 0.0006(9) -0.0024(9)
C2 0.0210(11) 0.0222(11) 0.0277(12) -0.0127(10) 0.0005(9) -0.0015(9)
C3 0.0250(12) 0.0276(12) 0.0287(12) -0.0150(10) 0.0045(10) -0.0053(10)
C4 0.0252(13) 0.0325(14) 0.0443(16) -0.0150(11) 0.0114(11) -0.0076(12)
C5 0.0230(13) 0.0426(17) 0.0575(19) -0.0210(13) 0.0022(12) -0.0066(14)
C6 0.0311(14) 0.0475(17) 0.0430(16) -0.0254(13) -0.0047(12) -0.0085(13)
C7 0.0284(13) 0.0331(14) 0.0331(13) -0.0188(11) 0.0038(10) -0.0094(11)
C8 0.0152(10) 0.0269(12) 0.0244(11) -0.0095(9) -0.0021(8) -0.0075(9)
C9 0.0120(10) 0.0251(12) 0.0250(11) -0.0072(9) -0.0019(8) -0.0059(9)
C10 0.0175(11) 0.0263(12) 0.0287(12) -0.0086(10) 0.0006(9) -0.0039(10)
C11 0.0231(12) 0.0369(15) 0.0272(13) -0.0104(11) 0.0055(10) -0.0059(11)
C12 0.0240(13) 0.0346(15) 0.0388(15) -0.0092(11) 0.0083(11) -0.0165(12)
C13 0.0202(12) 0.0240(12) 0.0442(15) -0.0075(10) 0.0032(10) -0.0082(11)
C14 0.0186(11) 0.0268(12) 0.0288(12) -0.0088(10) -0.0003(9) -0.0024(10)
C15 0.0179(10) 0.0185(11) 0.0246(11) -0.0067(9) -0.0013(8) -0.0066(9)
C16 0.0156(10) 0.0241(12) 0.0268(12) -0.0072(9) -0.0015(9) -0.0094(9)
C17 0.0222(12) 0.0270(13) 0.0326(13) -0.0072(10) 0.0005(10) -0.0070(10)
C18 0.0272(14) 0.0254(13) 0.0441(16) -0.0041(11) -0.0076(12) -0.0028(12)
C19 0.0205(13) 0.0331(15) 0.0479(17) 0.0003(11) -0.0049(11) -0.0187(13)
C20 0.0239(13) 0.0480(18) 0.0355(15) -0.0049(13) 0.0027(11) -0.0174(13)
C21 0.0240(12) 0.0341(14) 0.0273(13) -0.0087(11) -0.0005(10) -0.0082(11)
C22 0.0191(11) 0.0151(10) 0.0226(11) -0.0032(9) 0.0040(8) -0.0051(9)
C23 0.0173(10) 0.0158(10) 0.0231(11) -0.0062(8) 0.0042(8) -0.0081(8)
C24 0.0207(11) 0.0186(11) 0.0263(12) -0.0062(9) 0.0010(9) -0.0078(9)
C25 0.0342(14) 0.0223(12) 0.0239(12) -0.0040(11) 0.0007(10) -0.0022(10)
C26 0.0357(15) 0.0210(12) 0.0437(16) -0.0098(11) 0.0121(12) 0.0007(11)
C27 0.0305(14) 0.0231(13) 0.065(2) -0.0169(11) 0.0101(13) -0.0136(13)
C28 0.0211(12) 0.0222(12) 0.0411(15) -0.0083(10) -0.0038(10) -0.0111(11)

loop_
_atom_type_symbol
_atom_type_description
_atom_type_scat_dispersion_real
_atom_type_scat_dispersion_imag
_atom_type_scat_source
C C 0.0033 0.0016 'International Tables Vol C Tables 4.2.6.8 and 6.1.1.4'
H H 0.0000 0.0000 'International Tables Vol C Tables 4.2.6.8 and 6.1.1.4'
O O 0.0106 0.0060 'International Tables Vol C Tables 4.2.6.8 and 6.1.1.4'
S S 0.1246 0.1234 'International Tables Vol C Tables 4.2.6.8 and 6.1.1.4'
Cl Cl 0.1484 0.1585 'International Tables Vol C Tables 4.2.6.8 and 6.1.1.4'
Sn Sn -0.6537 1.4246 'International Tables Vol C Tables 4.2.6.8 and 6.1.1.4'

loop_
_geom_angle_atom_site_label_1
_geom_angle_atom_site_label_2
_geom_angle_atom_site_label_3
_geom_angle_site_symmetry_1
_geom_angle_site_symmetry_3
_geom_angle
_geom_angle_publ_flag
O2 Sn1 O1 . . 81.00(6) ?
O2 Sn1 Cl3 . . 88.98(4) ?
O1 Sn1 Cl3 . . 88.48(4) ?
O2 Sn1 Cl2 . . 92.70(4) ?
O1 Sn1 Cl2 . . 173.13(4) ?
Cl3 Sn1 Cl2 . . 94.17(2) ?
O2 Sn1 Cl4 . . 169.67(5) ?
O1 Sn1 Cl4 . . 88.95(4) ?
Cl3 Sn1 Cl4 . . 93.16(2) ?
Cl2 Sn1 Cl4 . . 97.22(2) ?
O2 Sn1 Cl1 . . 86.64(4) ?
O1 Sn1 Cl1 . . 85.29(4) ?
Cl3 Sn1 Cl1 . . 172.87(2) ?
Cl2 Sn1 Cl1 . . 91.656(19) ?
Cl4 Sn1 Cl1 . . 90.18(2) ?
O1 S1 C1 . . 101.73(10) ?
O1 S1 C8 . . 103.26(10) ?
C1 S1 C8 . . 101.23(11) ?
O2 S2 C15 . . 100.62(10) ?
O2 S2 C22 . . 104.75(10) ?
C15 S2 C22 . . 101.73(11) ?
S1 O1 Sn1 . . 121.84(9) ?
S2 O2 Sn1 . . 121.81(9) ?
C2 C1 S1 . . 108.98(16) ?
C2 C1 H1A . . 109.9 ?
S1 C1 H1A . . 109.9 ?
C2 C1 H1B . . 109.9 ?
S1 C1 H1B . . 109.9 ?
H1A C1 H1B . . 108.3 ?
C7 C2 C3 . . 119.4(2) ?
C7 C2 C1 . . 120.7(2) ?
C3 C2 C1 . . 119.8(2) ?
C4 C3 C2 . . 120.3(2) ?
C4 C3 H3 . . 119.9 ?
C2 C3 H3 . . 119.9 ?
C3 C4 C5 . . 120.0(3) ?
C3 C4 H4 . . 120.0 ?
C5 C4 H4 . . 120.0 ?
C4 C5 C6 . . 120.2(3) ?
C4 C5 H5 . . 119.9 ?
C6 C5 H5 . . 119.9 ?
C5 C6 C7 . . 120.2(3) ?
C5 C6 H6 . . 119.9 ?
C7 C6 H6 . . 119.9 ?
C6 C7 C2 . . 120.0(3) ?
C6 C7 H7 . . 120.0 ?
C2 C7 H7 . . 120.0 ?
C9 C8 S1 . . 113.76(16) ?
C9 C8 H8A . . 108.8 ?
S1 C8 H8A . . 108.8 ?
C9 C8 H8B . . 108.8 ?
S1 C8 H8B . . 108.8 ?
H8A C8 H8B . . 107.7 ?
C10 C9 C14 . . 118.9(2) ?
C10 C9 C8 . . 120.2(2) ?
C14 C9 C8 . . 120.9(2) ?
C11 C10 C9 . . 120.6(2) ?
C11 C10 H10 . . 119.7 ?
C9 C10 H10 . . 119.7 ?
C10 C11 C12 . . 120.3(2) ?
C10 C11 H11 . . 119.8 ?
C12 C11 H11 . . 119.8 ?
C13 C12 C11 . . 119.5(3) ?
C13 C12 H12 . . 120.3 ?
C11 C12 H12 . . 120.3 ?
C12 C13 C14 . . 120.5(3) ?
C12 C13 H13 . . 119.7 ?
C14 C13 H13 . . 119.7 ?
C13 C14 C9 . . 120.2(2) ?
C13 C14 H14 . . 119.9 ?
C9 C14 H14 . . 119.9 ?
C16 C15 S2 . . 107.39(16) ?
C16 C15 H15A . . 110.2 ?
S2 C15 H15A . . 110.2 ?
C16 C15 H15B . . 110.2 ?
S2 C15 H15B . . 110.2 ?
H15A C15 H15B . . 108.5 ?
C21 C16 C17 . . 119.5(2) ?
C21 C16 C15 . . 120.5(2) ?
C17 C16 C15 . . 119.9(2) ?
C16 C17 C18 . . 120.1(3) ?
C16 C17 H17 . . 119.9 ?
C18 C17 H17 . . 119.9 ?
C19 C18 C17 . . 120.2(3) ?
C19 C18 H18 . . 119.9 ?
C17 C18 H18 . . 119.9 ?
C20 C19 C18 . . 119.9(3) ?
C20 C19 H19 . . 120.1 ?
C18 C19 H19 . . 120.1 ?
C19 C20 C21 . . 120.3(3) ?
C19 C20 H20 . . 119.8 ?
C21 C20 H20 . . 119.8 ?
C16 C21 C20 . . 119.9(3) ?
C16 C21 H21 . . 120.0 ?
C20 C21 H21 . . 120.0 ?
C23 C22 S2 . . 114.98(16) ?
C23 C22 H22A . . 108.5 ?
S2 C22 H22A . . 108.5 ?
C23 C22 H22B . . 108.5 ?
S2 C22 H22B . . 108.5 ?
H22A C22 H22B . . 107.5 ?
C28 C23 C24 . . 119.2(2) ?
C28 C23 C22 . . 121.2(2) ?
C24 C23 C22 . . 119.6(2) ?
C25 C24 C23 . . 120.2(2) ?
C25 C24 H24 . . 119.9 ?
C23 C24 H24 . . 119.9 ?
C26 C25 C24 . . 119.9(3) ?
C26 C25 H25 . . 120.1 ?
C24 C25 H25 . . 120.1 ?
C25 C26 C27 . . 120.8(3) ?
C25 C26 H26 . . 119.6 ?
C27 C26 H26 . . 119.6 ?
C26 C27 C28 . . 119.8(3) ?
C26 C27 H27 . . 120.1 ?
C28 C27 H27 . . 120.1 ?
C23 C28 C27 . . 120.0(2) ?
C23 C28 H28 . . 120.0 ?
C27 C28 H28 . . 120.0 ?

loop_
_geom_bond_atom_site_label_1
_geom_bond_atom_site_label_2
_geom_bond_site_symmetry_2
_geom_bond_distance
_geom_bond_publ_flag
Sn1 O2 . 2.0938(16) ?
Sn1 O1 . 2.1176(16) ?
Sn1 Cl3 . 2.3772(5) ?
Sn1 Cl2 . 2.3800(6) ?
Sn1 Cl4 . 2.4045(6) ?
Sn1 Cl1 . 2.4297(5) ?
S1 O1 . 1.5502(16) ?
S1 C1 . 1.809(2) ?
S1 C8 . 1.822(2) ?
S2 O2 . 1.5558(16) ?
S2 C15 . 1.810(2) ?
S2 C22 . 1.816(2) ?
C1 C2 . 1.503(3) ?
C1 H1A . 0.9900 ?
C1 H1B . 0.9900 ?
C2 C7 . 1.387(4) ?
C2 C3 . 1.400(3) ?
C3 C4 . 1.379(4) ?
C3 H3 . 0.9500 ?
C4 C5 . 1.383(4) ?
C4 H4 . 0.9500 ?
C5 C6 . 1.383(4) ?
C5 H5 . 0.9500 ?
C6 C7 . 1.388(4) ?
C6 H6 . 0.9500 ?
C7 H7 . 0.9500 ?
C8 C9 . 1.498(3) ?
C8 H8A . 0.9900 ?
C8 H8B . 0.9900 ?
C9 C10 . 1.389(3) ?
C9 C14 . 1.397(3) ?
C10 C11 . 1.386(4) ?
C10 H10 . 0.9500 ?
C11 C12 . 1.386(4) ?
C11 H11 . 0.9500 ?
C12 C13 . 1.383(4) ?
C12 H12 . 0.9500 ?
C13 C14 . 1.389(4) ?
C13 H13 . 0.9500 ?
C14 H14 . 0.9500 ?
C15 C16 . 1.508(3) ?
C15 H15A . 0.9900 ?
C15 H15B . 0.9900 ?
C16 C21 . 1.386(4) ?
C16 C17 . 1.387(4) ?
C17 C18 . 1.388(4) ?
C17 H17 . 0.9500 ?
C18 C19 . 1.382(4) ?
C18 H18 . 0.9500 ?
C19 C20 . 1.375(5) ?
C19 H19 . 0.9500 ?
C20 C21 . 1.393(4) ?
C20 H20 . 0.9500 ?
C21 H21 . 0.9500 ?
C22 C23 . 1.495(3) ?
C22 H22A . 0.9900 ?
C22 H22B . 0.9900 ?
C23 C28 . 1.393(3) ?
C23 C24 . 1.394(3) ?
C24 C25 . 1.390(4) ?
C24 H24 . 0.9500 ?
C25 C26 . 1.374(4) ?
C25 H25 . 0.9500 ?
C26 C27 . 1.377(5) ?
C26 H26 . 0.9500 ?
C27 C28 . 1.394(4) ?
C27 H27 . 0.9500 ?
C28 H28 . 0.9500 ?

loop_
_geom_torsion_atom_site_label_1
_geom_torsion_atom_site_label_2
_geom_torsion_atom_site_label_3
_geom_torsion_atom_site_label_4
_geom_torsion_site_symmetry_1
_geom_torsion_site_symmetry_2
_geom_torsion_site_symmetry_3
_geom_torsion_site_symmetry_4
_geom_torsion
_geom_torsion_publ_flag
C1 S1 O1 Sn1 . . . . -136.20(11) ?
C8 S1 O1 Sn1 . . . . 119.12(11) ?
O2 Sn1 O1 S1 . . . . 140.81(11) ?
Cl3 Sn1 O1 S1 . . . . 51.60(10) ?
Cl4 Sn1 O1 S1 . . . . -41.59(10) ?
Cl1 Sn1 O1 S1 . . . . -131.86(10) ?
C15 S2 O2 Sn1 . . . . 138.94(11) ?
C22 S2 O2 Sn1 . . . . -115.80(11) ?
O1 Sn1 O2 S2 . . . . 132.52(11) ?
Cl3 Sn1 O2 S2 . . . . -138.85(10) ?
Cl2 Sn1 O2 S2 . . . . -44.73(10) ?
Cl4 Sn1 O2 S2 . . . . 119.0(2) ?
Cl1 Sn1 O2 S2 . . . . 46.77(10) ?
O1 S1 C1 C2 . . . . 77.36(18) ?
C8 S1 C1 C2 . . . . -176.37(17) ?
S1 C1 C2 C7 . . . . -96.3(2) ?
S1 C1 C2 C3 . . . . 80.0(2) ?
C7 C2 C3 C4 . . . . 0.1(4) ?
C1 C2 C3 C4 . . . . -176.3(2) ?
C2 C3 C4 C5 . . . . -0.3(4) ?
C3 C4 C5 C6 . . . . -0.1(4) ?
C4 C5 C6 C7 . . . . 0.8(5) ?
C5 C6 C7 C2 . . . . -1.1(4) ?
C3 C2 C7 C6 . . . . 0.6(4) ?
C1 C2 C7 C6 . . . . 177.0(2) ?
O1 S1 C8 C9 . . . . 41.3(2) ?
C1 S1 C8 C9 . . . . -63.7(2) ?
S1 C8 C9 C10 . . . . -86.7(2) ?
S1 C8 C9 C14 . . . . 94.0(2) ?
C14 C9 C10 C11 . . . . -0.3(4) ?
C8 C9 C10 C11 . . . . -179.6(2) ?
C9 C10 C11 C12 . . . . 0.3(4) ?
C10 C11 C12 C13 . . . . -0.1(4) ?
C11 C12 C13 C14 . . . . -0.2(4) ?
C12 C13 C14 C9 . . . . 0.2(4) ?
C10 C9 C14 C13 . . . . 0.1(4) ?
C8 C9 C14 C13 . . . . 179.4(2) ?
O2 S2 C15 C16 . . . . -73.55(17) ?
C22 S2 C15 C16 . . . . 178.78(16) ?
S2 C15 C16 C21 . . . . 92.2(2) ?
S2 C15 C16 C17 . . . . -84.7(2) ?
C21 C16 C17 C18 . . . . 0.1(4) ?
C15 C16 C17 C18 . . . . 177.0(2) ?
C16 C17 C18 C19 . . . . 0.4(4) ?
C17 C18 C19 C20 . . . . -0.6(4) ?
C18 C19 C20 C21 . . . . 0.3(5) ?
C17 C16 C21 C20 . . . . -0.4(4) ?
C15 C16 C21 C20 . . . . -177.3(2) ?
C19 C20 C21 C16 . . . . 0.2(4) ?
O2 S2 C22 C23 . . . . -35.0(2) ?
C15 S2 C22 C23 . . . . 69.5(2) ?
S2 C22 C23 C28 . . . . -90.2(2) ?
S2 C22 C23 C24 . . . . 92.0(2) ?
C28 C23 C24 C25 . . . . -1.3(4) ?
C22 C23 C24 C25 . . . . 176.6(2) ?
C23 C24 C25 C26 . . . . 1.4(4) ?
C24 C25 C26 C27 . . . . -0.2(4) ?
C25 C26 C27 C28 . . . . -1.1(4) ?
C24 C23 C28 C27 . . . . 0.1(4) ?
C22 C23 C28 C27 . . . . -177.8(2) ?
C26 C27 C28 C23 . . . . 1.1(4) ?
